data_4111760
loop_
_publ_author_name
'Bart M. Bartlett'
'Daniel G. Nocera'

_publ_contact_author 'Daniel G. Nocera'
_publ_contact_author_email nocera@mit.edu
_publ_section_title
;
 Long-Range Magnetic Ordering in Iron Jarosites Prepared by Redox-Based
 Hydrothermal Methods
;
_journal_name_full 'Journal of the American Chemical Society'
_journal_page_first 8985
_journal_page_last 8993
_journal_paper_doi 10.1021/ja050205d
_journal_volume 127
_journal_year 2005
_chemical_formula_sum 'Fe3 H6 O14 Rb Se2'
_chemical_formula_weight 640.99
_chemical_name_systematic 'rubidium triiron(iii)bis(sulfate)hexahyrdoxide'
_space_group_IT_number 166
_symmetry_cell_setting rhombohedral
_symmetry_space_group_name_Hall '-R 3 2"'
_symmetry_space_group_name_H-M 'R -3 m :H'
_atom_sites_solution_hydrogens geom
_atom_sites_solution_primary direct
_atom_sites_solution_secondary difmap
_audit_creation_method SHELXL-97
_cell_angle_alpha 90.00
_cell_angle_beta 90.00
_cell_angle_gamma 120.00
_cell_formula_units_Z 3
_cell_length_a 7.4022(16)
_cell_length_b 7.4022(16)
_cell_length_c 17.816(5)
_cell_measurement_reflns_used 2946
_cell_measurement_temperature 100(2)
_cell_measurement_theta_max 28.37
_cell_measurement_theta_min 3.38
_cell_volume 845.4(4)
_computing_cell_refinement 'Bruker SMART'
_computing_data_collection 'Bruker SMART'
_computing_data_reduction 'Bruker SAINT'
_computing_molecular_graphics 'Bruker SHELXTL'
_computing_publication_material 'Bruker SHELXTL'
_computing_structure_refinement 'SHELXL-97 (Sheldrick, 1997)'
_computing_structure_solution 'SHELXS-97 (Sheldrick, 1990)'
_diffrn_ambient_temperature 100(2)
_diffrn_measured_fraction_theta_full 1.000
_diffrn_measured_fraction_theta_max 1.000
_diffrn_measurement_device_type 'CCD area detector'
_diffrn_measurement_method 'phi and omega scans'
_diffrn_radiation_monochromator graphite
_diffrn_radiation_source 'fine-focus sealed tube'
_diffrn_radiation_type MoK\a
_diffrn_radiation_wavelength 0.71073
_diffrn_reflns_av_R_equivalents 0.0323
_diffrn_reflns_av_sigmaI/netI 0.0132
_diffrn_reflns_limit_h_max 9
_diffrn_reflns_limit_h_min -9
_diffrn_reflns_limit_k_max 9
_diffrn_reflns_limit_k_min -9
_diffrn_reflns_limit_l_max 23
_diffrn_reflns_limit_l_min -23
_diffrn_reflns_number 5356
_diffrn_reflns_theta_full 28.47
_diffrn_reflns_theta_max 28.47
_diffrn_reflns_theta_min 3.38
_exptl_absorpt_coefficient_mu 4.879
_exptl_absorpt_correction_type none
_exptl_crystal_colour yellow
_exptl_crystal_density_diffrn 3.777
_exptl_crystal_density_meas 0
_exptl_crystal_description block
_exptl_crystal_F_000 301
_exptl_crystal_size_max 0.04
_exptl_crystal_size_mid 0.04
_exptl_crystal_size_min 0.03
_refine_diff_density_max 0.617
_refine_diff_density_min -0.812
_refine_diff_density_rms 0.119
_refine_ls_extinction_method none
_refine_ls_goodness_of_fit_ref 1.116
_refine_ls_hydrogen_treatment mixed
_refine_ls_matrix_type full
_refine_ls_number_parameters 29
_refine_ls_number_reflns 293
_refine_ls_number_restraints 1
_refine_ls_restrained_S_all 1.116
_refine_ls_R_factor_all 0.0162
_refine_ls_R_factor_gt 0.0156
_refine_ls_shift/su_max 0.000
_refine_ls_shift/su_mean 0.000
_refine_ls_structure_factor_coef Fsqd
_refine_ls_weighting_details 'calc w=1/[\s^2^(Fo^2^)+(0.0242P)^2^+4.2964P] where P=(Fo^2^+2Fc^2^)/3'
_refine_ls_weighting_scheme calc
_refine_ls_wR_factor_gt 0.0433
_refine_ls_wR_factor_ref 0.0436
_reflns_number_gt 285
_reflns_number_total 293
_reflns_threshold_expression >2sigma(I)
_cod_data_source_file ja050205dsi20050421_111540_5.cif
_cod_data_source_block RbFeSe
_cod_original_sg_symbol_H-M 'R -3 m'
_cod_original_formula_sum 'H6 Fe3 O14 Rb Se2'
_cod_database_code 4111760

loop_
_symmetry_equiv_pos_as_xyz
'x, y, z'
'-y, x-y, z'
'-x+y, -x, z'
'y, x, -z'
'x-y, -y, -z'
'-x, -x+y, -z'
'x+2/3, y+1/3, z+1/3'
'-y+2/3, x-y+1/3, z+1/3'
'-x+y+2/3, -x+1/3, z+1/3'
'y+2/3, x+1/3, -z+1/3'
'x-y+2/3, -y+1/3, -z+1/3'
'-x+2/3, -x+y+1/3, -z+1/3'
'x+1/3, y+2/3, z+2/3'
'-y+1/3, x-y+2/3, z+2/3'
'-x+y+1/3, -x+2/3, z+2/3'
'y+1/3, x+2/3, -z+2/3'
'x-y+1/3, -y+2/3, -z+2/3'
'-x+1/3, -x+y+2/3, -z+2/3'
'-x, -y, -z'
'y, -x+y, -z'
'x-y, x, -z'
'-y, -x, z'
'-x+y, y, z'
'x, x-y, z'
'-x+2/3, -y+1/3, -z+1/3'
'y+2/3, -x+y+1/3, -z+1/3'
'x-y+2/3, x+1/3, -z+1/3'
'-y+2/3, -x+1/3, z+1/3'
'-x+y+2/3, y+1/3, z+1/3'
'x+2/3, x-y+1/3, z+1/3'
'-x+1/3, -y+2/3, -z+2/3'
'y+1/3, -x+y+2/3, -z+2/3'
'x-y+1/3, x+2/3, -z+2/3'
'-y+1/3, -x+2/3, z+2/3'
'-x+y+1/3, y+2/3, z+2/3'
'x+1/3, x-y+2/3, z+2/3'

loop_
_atom_site_label
_atom_site_type_symbol
_atom_site_fract_x
_atom_site_fract_y
_atom_site_fract_z
_atom_site_U_iso_or_equiv
_atom_site_adp_type
_atom_site_occupancy
_atom_site_symmetry_multiplicity
_atom_site_calc_flag
_atom_site_refinement_flags
Fe1 Fe 0.3333 0.1667 0.1667 0.00523(16) Uani 1 4 d S
Rb1 Rb 0.0000 0.0000 0.0000 0.00795(18) Uani 1 12 d S
Se1 Se 0.0000 0.0000 0.30926(3) 0.00483(15) Uani 1 6 d S
O1 O 0.0000 0.0000 0.40024(19) 0.0076(7) Uani 1 6 d S
O2 O 0.2409(3) 0.12043(16) 0.27744(11) 0.0080(4) Uani 1 2 d S
O3 O 0.12636(16) 0.2527(3) 0.14075(11) 0.0100(6) Uani 1 2 d SPD
H1 H 0.1959(14) 0.392(3) 0.121(2) 0.019(10) Uiso 1 2 d SD

loop_
_atom_site_aniso_label
_atom_site_aniso_U_11
_atom_site_aniso_U_22
_atom_site_aniso_U_33
_atom_site_aniso_U_23
_atom_site_aniso_U_13
_atom_site_aniso_U_12
Fe1 0.0049(3) 0.0050(2) 0.0057(3) -0.00005(10) -0.00009(19) 0.00243(15)
Rb1 0.0084(2) 0.0084(2) 0.0071(3) 0.000 0.000 0.00419(11)
Se1 0.00500(18) 0.00500(18) 0.0045(2) 0.000 0.000 0.00250(9)
O1 0.0104(11) 0.0104(11) 0.0021(15) 0.000 0.000 0.0052(5)
O2 0.0048(9) 0.0096(7) 0.0079(9) 0.0006(4) 0.0013(7) 0.0024(4)
O3 0.0089(8) 0.0096(11) 0.0119(10) 0.0013(8) 0.0006(4) 0.0048(5)

loop_
_atom_type_symbol
_atom_type_description
_atom_type_scat_dispersion_real
_atom_type_scat_dispersion_imag
_atom_type_scat_source
O O 0.0106 0.0060 'International Tables Vol C Tables 4.2.6.8 and 6.1.1.4'
H H 0.0000 0.0000 'International Tables Vol C Tables 4.2.6.8 and 6.1.1.4'
Fe Fe 0.3463 0.8444 'International Tables Vol C Tables 4.2.6.8 and 6.1.1.4'
Se Se -0.0929 2.2259 'International Tables Vol C Tables 4.2.6.8 and 6.1.1.4'
Rb Rb -0.9393 2.9676 'International Tables Vol C Tables 4.2.6.8 and 6.1.1.4'

loop_
_geom_angle_atom_site_label_1
_geom_angle_atom_site_label_2
_geom_angle_atom_site_label_3
_geom_angle
_geom_angle_site_symmetry_1
_geom_angle_site_symmetry_3
O3 Fe1 O3 180.0 25 .
O3 Fe1 O3 90.07(12) 25 3
O3 Fe1 O3 89.93(12) . 3
O3 Fe1 O3 89.93(12) 25 27
O3 Fe1 O3 90.07(12) . 27
O3 Fe1 O3 180.0 3 27
O3 Fe1 O2 91.75(7) 25 25
O3 Fe1 O2 88.25(7) . 25
O3 Fe1 O2 88.25(7) 3 25
O3 Fe1 O2 91.75(7) 27 25
O3 Fe1 O2 88.25(7) 25 .
O3 Fe1 O2 91.75(7) . .
O3 Fe1 O2 91.75(7) 3 .
O3 Fe1 O2 88.25(7) 27 .
O2 Fe1 O2 180.0 25 .
O3 Fe1 Rb1 125.39(6) 25 .
O3 Fe1 Rb1 54.61(6) . .
O3 Fe1 Rb1 54.61(6) 3 .
O3 Fe1 Rb1 125.39(6) 27 .
O2 Fe1 Rb1 52.46(6) 25 .
O2 Fe1 Rb1 127.54(6) . .
O3 Fe1 Rb1 54.61(6) 25 7
O3 Fe1 Rb1 125.39(6) . 7
O3 Fe1 Rb1 125.39(6) 3 7
O3 Fe1 Rb1 54.61(6) 27 7
O2 Fe1 Rb1 127.54(6) 25 7
O2 Fe1 Rb1 52.46(6) . 7
Rb1 Fe1 Rb1 180.0 . 7
O2 Rb1 O2 180.00(9) 25 13_444
O2 Rb1 O2 108.89(4) 25 27_445
O2 Rb1 O2 71.11(4) 13_444 27_445
O2 Rb1 O2 71.11(4) 25 15_554
O2 Rb1 O2 108.89(4) 13_444 15_554
O2 Rb1 O2 180.00(7) 27_445 15_554
O2 Rb1 O2 108.89(4) 25 26_455
O2 Rb1 O2 71.11(4) 13_444 26_455
O2 Rb1 O2 108.89(4) 27_445 26_455
O2 Rb1 O2 71.11(4) 15_554 26_455
O2 Rb1 O2 71.11(4) 25 14_544
O2 Rb1 O2 108.89(4) 13_444 14_544
O2 Rb1 O2 71.11(4) 27_445 14_544
O2 Rb1 O2 108.89(4) 15_554 14_544
O2 Rb1 O2 180.00(8) 26_455 14_544
O2 Rb1 O3 122.87(3) 25 19
O2 Rb1 O3 57.13(3) 13_444 19
O2 Rb1 O3 77.18(5) 27_445 19
O2 Rb1 O3 102.82(5) 15_554 19
O2 Rb1 O3 122.87(3) 26_455 19
O2 Rb1 O3 57.13(3) 14_544 19
O2 Rb1 O3 57.13(3) 25 .
O2 Rb1 O3 122.87(3) 13_444 .
O2 Rb1 O3 102.82(5) 27_445 .
O2 Rb1 O3 77.18(5) 15_554 .
O2 Rb1 O3 57.13(3) 26_455 .
O2 Rb1 O3 122.87(3) 14_544 .
O3 Rb1 O3 180.00(6) 19 .
O2 Rb1 O3 57.13(3) 25 3
O2 Rb1 O3 122.87(3) 13_444 3
O2 Rb1 O3 57.13(3) 27_445 3
O2 Rb1 O3 122.87(3) 15_554 3
O2 Rb1 O3 102.82(5) 26_455 3
O2 Rb1 O3 77.18(5) 14_544 3
O3 Rb1 O3 123.94(7) 19 3
O3 Rb1 O3 56.06(7) . 3
O2 Rb1 O3 122.87(3) 25 21
O2 Rb1 O3 57.13(3) 13_444 21
O2 Rb1 O3 122.87(3) 27_445 21
O2 Rb1 O3 57.13(3) 15_554 21
O2 Rb1 O3 77.18(5) 26_455 21
O2 Rb1 O3 102.82(5) 14_544 21
O3 Rb1 O3 56.06(7) 19 21
O3 Rb1 O3 123.94(7) . 21
O3 Rb1 O3 180.00(4) 3 21
O2 Rb1 O3 77.18(5) 25 20
O2 Rb1 O3 102.82(5) 13_444 20
O2 Rb1 O3 122.87(3) 27_445 20
O2 Rb1 O3 57.13(3) 15_554 20
O2 Rb1 O3 122.87(3) 26_455 20
O2 Rb1 O3 57.13(3) 14_544 20
O3 Rb1 O3 56.06(7) 19 20
O3 Rb1 O3 123.94(7) . 20
O3 Rb1 O3 123.94(7) 3 20
O3 Rb1 O3 56.06(7) 21 20
O2 Rb1 O3 102.82(5) 25 2
O2 Rb1 O3 77.18(5) 13_444 2
O2 Rb1 O3 57.13(3) 27_445 2
O2 Rb1 O3 122.87(3) 15_554 2
O2 Rb1 O3 57.13(3) 26_455 2
O2 Rb1 O3 122.87(3) 14_544 2
O3 Rb1 O3 123.94(7) 19 2
O3 Rb1 O3 56.06(7) . 2
O3 Rb1 O3 56.06(7) 3 2
O3 Rb1 O3 123.94(7) 21 2
O3 Rb1 O3 180.00(6) 20 2
O1 Se1 O2 110.16(7) . 3
O1 Se1 O2 110.16(7) . .
O2 Se1 O2 108.77(7) 3 .
O1 Se1 O2 110.16(7) . 2
O2 Se1 O2 108.77(7) 3 2
O2 Se1 O2 108.77(7) . 2
Se1 O2 Fe1 126.88(11) . .
Se1 O2 Rb1 139.79(10) . 7
Fe1 O2 Rb1 93.33(7) . 7
Fe1 O3 Fe1 137.51(11) . 2
Fe1 O3 Rb1 92.55(6) . .
Fe1 O3 Rb1 92.55(6) 2 .

loop_
_geom_bond_atom_site_label_1
_geom_bond_atom_site_label_2
_geom_bond_distance
_geom_bond_site_symmetry_2
Fe1 O3 1.9855(8) 25
Fe1 O3 1.9855(8) .
Fe1 O3 1.9855(8) 3
Fe1 O3 1.9855(8) 27
Fe1 O2 2.061(2) 25
Fe1 O2 2.061(2) .
Fe1 Rb1 3.6583(8) .
Fe1 Rb1 3.6583(8) 7
Rb1 O2 2.906(2) 25
Rb1 O2 2.906(2) 13_444
Rb1 O2 2.906(2) 27_445
Rb1 O2 2.906(2) 15_554
Rb1 O2 2.906(2) 26_455
Rb1 O2 2.906(2) 14_544
Rb1 O3 2.985(2) 19
Rb1 O3 2.985(2) .
Rb1 O3 2.985(2) 3
Rb1 O3 2.985(2) 21
Rb1 O3 2.985(2) 20
Rb1 O3 2.985(2) 2
Se1 O1 1.621(3) .
Se1 O2 1.645(2) 3
Se1 O2 1.645(2) .
Se1 O2 1.645(2) 2
O2 Rb1 2.906(2) 7
O3 Fe1 1.9855(8) 2
